data_7058264
loop_
_publ_author_name
'Ren, Jianrong'
'Chen, Dong'
'Fan, Guijuan'
'Xiong, Ying'
'Zhang, Zhenqi'
'Yu, Yanwu'
'Li, Hongzhen'

_publ_section_title
;
 Synthesis, characterization and properties of a novel energetic ionic
 salt: dicarbohydrazide bis[3-(5-nitroimino-1,2,4-triazole)]
;
_journal_issue 16
_journal_name_full 'New Journal of Chemistry'
_journal_page_first 6422
_journal_paper_doi 10.1039/C8NJ05416A
_journal_volume 43
_journal_year 2019
_chemical_formula_moiety 'C4 H2 N10 O4, 2(C H7 N4 O)'
_chemical_formula_sum 'C6 H16 N18 O6'
_chemical_formula_weight 436.37
_chemical_name_common DCBNT
_chemical_name_systematic 'Biscarbohydrazide bis[3-(5-nitroimino-1,2,4-triazolate)]'
_space_group_crystal_system monoclinic
_space_group_IT_number 14
_space_group_name_Hall '-P 2yn'
_space_group_name_H-M_alt 'P 1 21/n 1'
_symmetry_space_group_name_Hall '-P 2yn'
_symmetry_space_group_name_H-M 'P 1 21/n 1'
_atom_sites_solution_hydrogens mixed
_audit_creation_method SHELXL-2017/1
_audit_update_record
;
2018-06-24 deposited with the CCDC.    2019-03-13 downloaded from the CCDC.
;
_cell_angle_alpha 90
_cell_angle_beta 99.765(7)
_cell_angle_gamma 90
_cell_formula_units_Z 2
_cell_length_a 4.8647(3)
_cell_length_b 25.2903(17)
_cell_length_c 6.7166(5)
_cell_measurement_reflns_used 1506
_cell_measurement_temperature 293(2)
_cell_measurement_theta_max 28.2390
_cell_measurement_theta_min 4.3010
_cell_volume 814.37(10)
_computing_structure_refinement 'SHELXL-2017/1 (Sheldrick, 2017)'
_diffrn_ambient_temperature 293(2)
_diffrn_measured_fraction_theta_full 0.999
_diffrn_measured_fraction_theta_max 0.999
_diffrn_measurement_device_type 'Xcalibur, Eos'
_diffrn_measurement_method '\w scans'
_diffrn_radiation_type MoK\a
_diffrn_radiation_wavelength 0.71073
_diffrn_reflns_av_R_equivalents 0.0686
_diffrn_reflns_av_unetI/netI 0.1974
_diffrn_reflns_Laue_measured_fraction_full 0.999
_diffrn_reflns_Laue_measured_fraction_max 0.999
_diffrn_reflns_limit_h_max 5
_diffrn_reflns_limit_h_min -6
_diffrn_reflns_limit_k_max 30
_diffrn_reflns_limit_k_min -31
_diffrn_reflns_limit_l_max 7
_diffrn_reflns_limit_l_min -8
_diffrn_reflns_number 5101
_diffrn_reflns_point_group_measured_fraction_full 0.999
_diffrn_reflns_point_group_measured_fraction_max 0.999
_diffrn_reflns_theta_full 25.242
_diffrn_reflns_theta_max 26.372
_diffrn_reflns_theta_min 3.181
_diffrn_source 'four-circle diffractometer'
_exptl_absorpt_coefficient_mu 0.154
_exptl_absorpt_correction_T_max 1.00000
_exptl_absorpt_correction_T_min 0.72426
_exptl_absorpt_correction_type multi-scan
_exptl_absorpt_process_details
;
CrysAlisPro, Agilent Technologies,
Version 1.171.37.35 (release 13-08-2014 CrysAlis171 .NET)
(compiled Aug 13 2014,18:06:01)
Empirical absorption correction using spherical harmonics,
 implemented in SCALE3 ABSPACK scaling algorithm.
;
_exptl_crystal_colour COLORLESS
_exptl_crystal_density_diffrn 1.780
_exptl_crystal_description PLATE
_exptl_crystal_F_000 452
_exptl_crystal_size_max 0.350
_exptl_crystal_size_mid 0.250
_exptl_crystal_size_min 0.020
_refine_diff_density_max 0.318
_refine_diff_density_min -0.310
_refine_diff_density_rms 0.077
_refine_ls_extinction_method none
_refine_ls_goodness_of_fit_ref 1.092
_refine_ls_hydrogen_treatment mixed
_refine_ls_matrix_type full
_refine_ls_number_parameters 144
_refine_ls_number_reflns 1660
_refine_ls_number_restraints 4
_refine_ls_restrained_S_all 1.091
_refine_ls_R_factor_all 0.1613
_refine_ls_R_factor_gt 0.0978
_refine_ls_shift/su_max 0.000
_refine_ls_shift/su_mean 0.000
_refine_ls_structure_factor_coef Fsqd
_refine_ls_weighting_details 'w=1/[\s^2^(Fo^2^)+(0.0455P)^2^+2.4695P] where P=(Fo^2^+2Fc^2^)/3'
_refine_ls_weighting_scheme calc
_refine_ls_wR_factor_gt 0.1702
_refine_ls_wR_factor_ref 0.1881
_reflns_Friedel_coverage 0.000
_reflns_number_gt 1029
_reflns_number_total 1660
_reflns_threshold_expression 'I > 2\s(I)'
_cod_data_source_file c8nj05416a2.cif
_cod_data_source_block yzw
_cod_depositor_comments 'Adding full bibliography for 7058264.cif.'
_cod_original_cell_volume 814.36(10)
_cod_database_code 7058264
_shelx_shelxl_version_number 2017/1
_shelx_space_group_comment
;
The symmetry employed for this shelxl refinement is uniquely defined
by the following loop, which should always be used as a source of
symmetry information in preference to the above space-group names.
They are only intended as comments.
;
_shelx_estimated_absorpt_t_min 0.948
_shelx_estimated_absorpt_t_max 0.997

loop_
_space_group_symop_operation_xyz
'x, y, z'
'-x+1/2, y+1/2, -z+1/2'
'-x, -y, -z'
'x-1/2, -y-1/2, z-1/2'

loop_
_atom_site_label
_atom_site_type_symbol
_atom_site_fract_x
_atom_site_fract_y
_atom_site_fract_z
_atom_site_U_iso_or_equiv
_atom_site_adp_type
_atom_site_occupancy
_atom_site_site_symmetry_order
_atom_site_calc_flag
_atom_site_refinement_flags_posn
_atom_site_refinement_flags_adp
O1 O 1.0717(8) 0.58405(15) -0.0146(6) 0.0407(11) Uani 1 1 d . .
O2 O 1.3738(7) 0.63765(14) 0.1582(6) 0.0380(10) Uani 1 1 d . .
N1 N 0.7742(8) 0.55003(15) 0.4870(6) 0.0219(9) Uani 1 1 d . .
N2 N 0.5545(8) 0.49693(16) 0.2402(6) 0.0248(10) Uani 1 1 d . .
N3 N 0.7458(9) 0.52845(16) 0.1707(6) 0.0269(10) Uani 1 1 d . .
H3 H 0.779420 0.528036 0.049064 0.032 Uiso 1 1 calc R U
N4 N 1.0820(8) 0.59650(16) 0.3199(6) 0.0248(10) Uani 1 1 d . .
N5 N 1.1734(9) 0.60560(16) 0.1496(7) 0.0275(10) Uani 1 1 d . .
C1 C 0.8719(10) 0.55957(17) 0.3153(7) 0.0187(10) Uani 1 1 d . .
C2 C 0.5817(9) 0.51158(17) 0.4291(7) 0.0202(10) Uani 1 1 d . .
O3 O 0.8315(8) 0.68320(16) 0.6611(9) 0.0690(17) Uani 1 1 d . .
N6 N 0.3914(9) 0.67965(16) 0.7077(8) 0.0377(12) Uani 1 1 d . .
H6 H 0.244613 0.695328 0.733629 0.045 Uiso 1 1 calc R U
N7 N 0.4026(8) 0.62416(15) 0.6929(6) 0.0261(10) Uani 1 1 d . .
H7A H 0.347201 0.609638 0.800131 0.031 Uiso 1 1 calc R U
H7B H 0.576790 0.614186 0.688075 0.031 Uiso 1 1 calc R U
H7C H 0.290845 0.613595 0.581119 0.022(14) Uiso 1 1 calc R .
N8 N 0.5907(10) 0.75885(18) 0.6767(10) 0.0532(16) Uani 1 1 d . .
H8 H 0.732139 0.778173 0.663952 0.064 Uiso 1 1 calc R U
N9 N 0.3346(11) 0.78316(18) 0.6936(9) 0.0451(13) Uani 1 1 d D .
H9A H 0.366(11) 0.8002(18) 0.812(3) 0.054 Uiso 1 1 d D U
H9B H 0.311(12) 0.7973(19) 0.569(3) 0.054 Uiso 1 1 d D U
C3 C 0.6162(11) 0.7071(2) 0.6802(9) 0.0338(13) Uani 1 1 d . .

loop_
_atom_site_aniso_label
_atom_site_aniso_U_11
_atom_site_aniso_U_22
_atom_site_aniso_U_33
_atom_site_aniso_U_23
_atom_site_aniso_U_13
_atom_site_aniso_U_12
O1 0.051(3) 0.045(2) 0.030(2) -0.0054(19) 0.018(2) -0.016(2)
O2 0.027(2) 0.033(2) 0.058(3) 0.0034(19) 0.019(2) -0.0093(17)
N1 0.024(2) 0.023(2) 0.018(2) -0.0025(17) 0.0036(18) 0.0026(18)
N2 0.028(2) 0.027(2) 0.021(2) -0.0020(18) 0.0104(18) -0.0082(19)
N3 0.032(2) 0.028(2) 0.024(2) -0.0008(19) 0.015(2) -0.005(2)
N4 0.024(2) 0.025(2) 0.028(2) 0.0020(19) 0.0114(19) -0.0029(19)
N5 0.025(2) 0.021(2) 0.038(3) 0.002(2) 0.010(2) 0.0022(19)
C1 0.025(3) 0.016(2) 0.014(2) -0.0027(19) 0.001(2) 0.003(2)
C2 0.021(2) 0.019(2) 0.021(3) -0.001(2) 0.006(2) 0.003(2)
O3 0.021(2) 0.034(2) 0.156(5) 0.001(3) 0.028(3) -0.0007(19)
N6 0.025(2) 0.021(2) 0.073(4) -0.003(2) 0.023(3) -0.002(2)
N7 0.024(2) 0.026(2) 0.029(3) -0.0010(19) 0.006(2) -0.0058(19)
N8 0.031(3) 0.027(3) 0.108(5) 0.001(3) 0.029(3) -0.004(2)
N9 0.041(3) 0.034(3) 0.062(4) -0.008(3) 0.014(3) 0.002(2)
C3 0.022(3) 0.030(3) 0.049(4) -0.001(3) 0.006(3) -0.004(2)

loop_
_atom_type_symbol
_atom_type_description
_atom_type_scat_dispersion_real
_atom_type_scat_dispersion_imag
_atom_type_scat_source
C C 0.0033 0.0016 'International Tables Vol C Tables 4.2.6.8 and 6.1.1.4'
H H 0.0000 0.0000 'International Tables Vol C Tables 4.2.6.8 and 6.1.1.4'
N N 0.0061 0.0033 'International Tables Vol C Tables 4.2.6.8 and 6.1.1.4'
O O 0.0106 0.0060 'International Tables Vol C Tables 4.2.6.8 and 6.1.1.4'

loop_
_geom_angle_atom_site_label_1
_geom_angle_atom_site_label_2
_geom_angle_atom_site_label_3
_geom_angle
_geom_angle_site_symmetry_3
C1 N1 C2 102.1(4) .
C2 N2 N3 101.7(4) .
C1 N3 N2 110.8(4) .
C1 N3 H3 124.6 .
N2 N3 H3 124.6 .
N5 N4 C1 117.2(4) .
O1 N5 O2 120.4(4) .
O1 N5 N4 123.2(4) .
O2 N5 N4 116.4(4) .
N3 C1 N1 109.7(4) .
N3 C1 N4 132.1(4) .
N1 C1 N4 118.1(4) .
N2 C2 N1 115.6(4) .
N2 C2 C2 122.8(5) 3_666
N1 C2 C2 121.6(5) 3_666
C3 N6 N7 117.8(4) .
C3 N6 H6 121.1 .
N7 N6 H6 121.1 .
N6 N7 H7A 109.5 .
N6 N7 H7B 109.5 .
H7A N7 H7B 109.5 .
N6 N7 H7C 109.5 .
H7A N7 H7C 109.5 .
H7B N7 H7C 109.5 .
C3 N8 N9 121.0(5) .
C3 N8 H8 119.5 .
N9 N8 H8 119.5 .
N8 N9 H9A 105(4) .
N8 N9 H9B 94(3) .
H9A N9 H9B 128(4) .
O3 C3 N8 124.3(5) .
O3 C3 N6 119.4(5) .
N8 C3 N6 116.3(5) .

loop_
_geom_bond_atom_site_label_1
_geom_bond_atom_site_label_2
_geom_bond_distance
_geom_bond_site_symmetry_2
O1 N5 1.255(5) .
O2 N5 1.261(5) .
N1 C1 1.342(6) .
N1 C2 1.360(6) .
N2 C2 1.307(6) .
N2 N3 1.366(5) .
N3 C1 1.318(6) .
N3 H3 0.8600 .
N4 N5 1.316(6) .
N4 C1 1.381(6) .
C2 C2 1.462(9) 3_666
O3 C3 1.234(6) .
N6 C3 1.334(6) .
N6 N7 1.409(5) .
N6 H6 0.8600 .
N7 H7A 0.8900 .
N7 H7B 0.8900 .
N7 H7C 0.8900 .
N8 C3 1.315(7) .
N8 N9 1.411(7) .
N8 H8 0.8600 .
N9 H9A 0.894(10) .
N9 H9B 0.899(9) .

loop_
_geom_torsion_atom_site_label_1
_geom_torsion_atom_site_label_2
_geom_torsion_atom_site_label_3
_geom_torsion_atom_site_label_4
_geom_torsion
_geom_torsion_site_symmetry_4
C2 N2 N3 C1 -0.5(5) .
C1 N4 N5 O1 2.9(7) .
C1 N4 N5 O2 -176.9(4) .
N2 N3 C1 N1 0.7(6) .
N2 N3 C1 N4 177.9(5) .
C2 N1 C1 N3 -0.5(5) .
C2 N1 C1 N4 -178.2(4) .
N5 N4 C1 N3 3.4(8) .
N5 N4 C1 N1 -179.5(4) .
N3 N2 C2 N1 0.2(5) .
N3 N2 C2 C2 -179.6(5) 3_666
C1 N1 C2 N2 0.2(5) .
C1 N1 C2 C2 -180.0(6) 3_666
N9 N8 C3 O3 178.1(6) .
N9 N8 C3 N6 -2.4(9) .
N7 N6 C3 O3 -6.4(8) .
N7 N6 C3 N8 174.0(6) .
